data_4349361
loop_
_publ_author_name
'Jiang, Zhi-Qiang'
'Wang, Fei'
'Zhang, Jian'

_publ_section_title
;
 Adsorption of Iodine Based on a Tetrazolate Framework with Microporous
 Cages and Mesoporous Cages.
;
_journal_issue 24
_journal_name_full 'Inorganic chemistry'
_journal_page_first 13035
_journal_page_last 13038
_journal_paper_doi 10.1021/acs.inorgchem.6b02696
_journal_volume 55
_journal_year 2016
_chemical_formula_moiety 'C16 H12 N20 O8 Zn3'
_chemical_formula_sum 'C16 H12 N20 O8 Zn3'
_chemical_formula_weight 808.63
_space_group_crystal_system cubic
_space_group_IT_number 203
_space_group_name_Hall '-F 2uv 2vw 3'
_space_group_name_H-M_alt 'F d -3 :2'
_atom_sites_solution_hydrogens geom
_atom_sites_solution_primary direct
_atom_sites_solution_secondary difmap
_audit_creation_method SHELXL-2014/7
_cell_angle_alpha 90
_cell_angle_beta 90
_cell_angle_gamma 90
_cell_formula_units_Z 48
_cell_length_a 41.393(2)
_cell_length_b 41.393(2)
_cell_length_c 41.393(2)
_cell_measurement_reflns_used 9801
_cell_measurement_temperature 296(2)
_cell_measurement_theta_max 25.49
_cell_measurement_theta_min 2.41
_cell_volume 70922(6)
_computing_cell_refinement 'Bruker SMART'
_computing_data_collection 'Bruker SMART'
_computing_data_reduction 'Bruker SMART'
_computing_structure_refinement 'SHELXL-2014/7 (Sheldrick, 2014)'
_computing_structure_solution 'SHELXL-2014/7 (Sheldrick, 2014)'
_diffrn_ambient_temperature 296(2)
_diffrn_measured_fraction_theta_full 0.968
_diffrn_measured_fraction_theta_max 0.974
_diffrn_measurement_device_type 'CCD area detector'
_diffrn_measurement_method 'phi and omega scans'
_diffrn_radiation_type MoK\a
_diffrn_radiation_wavelength 0.71073
_diffrn_reflns_av_R_equivalents 0.1172
_diffrn_reflns_av_unetI/netI 0.0536
_diffrn_reflns_Laue_measured_fraction_full 0.968
_diffrn_reflns_Laue_measured_fraction_max 0.974
_diffrn_reflns_limit_h_max 53
_diffrn_reflns_limit_h_min -53
_diffrn_reflns_limit_k_max 49
_diffrn_reflns_limit_k_min -52
_diffrn_reflns_limit_l_max 26
_diffrn_reflns_limit_l_min -53
_diffrn_reflns_number 90347
_diffrn_reflns_point_group_measured_fraction_full 0.968
_diffrn_reflns_point_group_measured_fraction_max 0.974
_diffrn_reflns_theta_full 25.242
_diffrn_reflns_theta_max 27.517
_diffrn_reflns_theta_min 2.145
_diffrn_source 'fine-focus sealed tube'
_exptl_absorpt_coefficient_mu 1.247
_exptl_crystal_colour colourless
_exptl_crystal_density_diffrn 0.909
_exptl_crystal_density_method 'not measured'
_exptl_crystal_description polyhedron
_exptl_crystal_F_000 19288
_exptl_crystal_size_max 0.3
_exptl_crystal_size_mid 0.3
_exptl_crystal_size_min 0.3
_refine_diff_density_max 2.216
_refine_diff_density_min -1.872
_refine_diff_density_rms 0.311
_refine_ls_extinction_method none
_refine_ls_goodness_of_fit_ref 1.909
_refine_ls_hydrogen_treatment constr
_refine_ls_matrix_type full
_refine_ls_number_parameters 213
_refine_ls_number_reflns 6645
_refine_ls_number_restraints 42
_refine_ls_restrained_S_all 1.958
_refine_ls_R_factor_all 0.1625
_refine_ls_R_factor_gt 0.1444
_refine_ls_shift/su_max 0.001
_refine_ls_shift/su_mean 0.000
_refine_ls_structure_factor_coef Fsqd
_refine_ls_weighting_details 'w=1/[\s^2^(Fo^2^)+(0.2000P)^2^] where P=(Fo^2^+2Fc^2^)/3'
_refine_ls_weighting_scheme calc
_refine_ls_wR_factor_gt 0.4236
_refine_ls_wR_factor_ref 0.4438
_reflns_Friedel_coverage 0.000
_reflns_number_gt 5369
_reflns_number_total 6645
_reflns_threshold_expression 'I > 2\s(I)'
_cod_data_source_file ic6b02696_si_002.cif
_cod_data_source_block a_sq
_cod_original_cell_volume 70922(10)
_cod_original_sg_symbol_H-M 'F d -3'
_cod_database_code 4349361
_shelx_shelxl_version_number 2014/7
_shelx_space_group_comment
;
The symmetry employed for this shelxl refinement is uniquely defined
by the following loop, which should always be used as a source of
symmetry information in preference to the above space-group names.
They are only intended as comments.
;

loop_
_space_group_symop_operation_xyz
'x, y, z'
'-x+1/4, -y+1/4, z'
'x, -y+1/4, -z+1/4'
'-x+1/4, y, -z+1/4'
'z, x, y'
'-z+1/4, -x+1/4, y'
'z, -x+1/4, -y+1/4'
'-z+1/4, x, -y+1/4'
'y, z, x'
'y, -z+1/4, -x+1/4'
'-y+1/4, z, -x+1/4'
'-y+1/4, -z+1/4, x'
'x, y+1/2, z+1/2'
'-x+1/4, -y+3/4, z+1/2'
'x, -y+3/4, -z+3/4'
'-x+1/4, y+1/2, -z+3/4'
'z, x+1/2, y+1/2'
'-z+1/4, -x+3/4, y+1/2'
'z, -x+3/4, -y+3/4'
'-z+1/4, x+1/2, -y+3/4'
'y, z+1/2, x+1/2'
'y, -z+3/4, -x+3/4'
'-y+1/4, z+1/2, -x+3/4'
'-y+1/4, -z+3/4, x+1/2'
'x+1/2, y, z+1/2'
'-x+3/4, -y+1/4, z+1/2'
'x+1/2, -y+1/4, -z+3/4'
'-x+3/4, y, -z+3/4'
'z+1/2, x, y+1/2'
'-z+3/4, -x+1/4, y+1/2'
'z+1/2, -x+1/4, -y+3/4'
'-z+3/4, x, -y+3/4'
'y+1/2, z, x+1/2'
'y+1/2, -z+1/4, -x+3/4'
'-y+3/4, z, -x+3/4'
'-y+3/4, -z+1/4, x+1/2'
'x+1/2, y+1/2, z'
'-x+3/4, -y+3/4, z'
'x+1/2, -y+3/4, -z+1/4'
'-x+3/4, y+1/2, -z+1/4'
'z+1/2, x+1/2, y'
'-z+3/4, -x+3/4, y'
'z+1/2, -x+3/4, -y+1/4'
'-z+3/4, x+1/2, -y+1/4'
'y+1/2, z+1/2, x'
'y+1/2, -z+3/4, -x+1/4'
'-y+3/4, z+1/2, -x+1/4'
'-y+3/4, -z+3/4, x'
'-x, -y, -z'
'x-1/4, y-1/4, -z'
'-x, y-1/4, z-1/4'
'x-1/4, -y, z-1/4'
'-z, -x, -y'
'z-1/4, x-1/4, -y'
'-z, x-1/4, y-1/4'
'z-1/4, -x, y-1/4'
'-y, -z, -x'
'-y, z-1/4, x-1/4'
'y-1/4, -z, x-1/4'
'y-1/4, z-1/4, -x'
'-x, -y+1/2, -z+1/2'
'x-1/4, y+1/4, -z+1/2'
'-x, y+1/4, z+1/4'
'x-1/4, -y+1/2, z+1/4'
'-z, -x+1/2, -y+1/2'
'z-1/4, x+1/4, -y+1/2'
'-z, x+1/4, y+1/4'
'z-1/4, -x+1/2, y+1/4'
'-y, -z+1/2, -x+1/2'
'-y, z+1/4, x+1/4'
'y-1/4, -z+1/2, x+1/4'
'y-1/4, z+1/4, -x+1/2'
'-x+1/2, -y, -z+1/2'
'x+1/4, y-1/4, -z+1/2'
'-x+1/2, y-1/4, z+1/4'
'x+1/4, -y, z+1/4'
'-z+1/2, -x, -y+1/2'
'z+1/4, x-1/4, -y+1/2'
'-z+1/2, x-1/4, y+1/4'
'z+1/4, -x, y+1/4'
'-y+1/2, -z, -x+1/2'
'-y+1/2, z-1/4, x+1/4'
'y+1/4, -z, x+1/4'
'y+1/4, z-1/4, -x+1/2'
'-x+1/2, -y+1/2, -z'
'x+1/4, y+1/4, -z'
'-x+1/2, y+1/4, z-1/4'
'x+1/4, -y+1/2, z-1/4'
'-z+1/2, -x+1/2, -y'
'z+1/4, x+1/4, -y'
'-z+1/2, x+1/4, y-1/4'
'z+1/4, -x+1/2, y-1/4'
'-y+1/2, -z+1/2, -x'
'-y+1/2, z+1/4, x-1/4'
'y+1/4, -z+1/2, x-1/4'
'y+1/4, z+1/4, -x'

loop_
_atom_site_label
_atom_site_type_symbol
_atom_site_fract_x
_atom_site_fract_y
_atom_site_fract_z
_atom_site_U_iso_or_equiv
_atom_site_adp_type
_atom_site_occupancy
_atom_site_site_symmetry_order
_atom_site_calc_flag
_atom_site_refinement_flags_posn
_atom_site_refinement_flags_adp
_atom_site_refinement_flags_occupancy
Zn1 Zn 0.70388(2) -0.12242(2) 0.03351(2) 0.0132(4) Uani 1 1 d . . .
Zn2 Zn 0.6250 -0.03616(4) 0.1250 0.0320(5) Uani 1 2 d S T P
O1 O 0.72674(15) -0.09183(14) 0.00606(15) 0.0247(13) Uani 1 1 d . . .
N1 N 0.68106(16) -0.15082(17) 0.00189(16) 0.0204(14) Uani 1 1 d . . .
N6 N 0.67317(18) -0.09740(18) 0.06070(18) 0.0253(16) Uani 1 1 d . . .
N4 N 0.65382(17) -0.18836(19) -0.02370(17) 0.0257(17) Uani 1 1 d . . .
C4 C 0.75900(18) -0.04523(18) -0.00127(18) 0.0166(15) Uani 1 1 d . . .
O2 O 0.75635(15) -0.07566(15) 0.04767(14) 0.0263(14) Uani 1 1 d . . .
C3 C 0.74759(18) -0.07344(17) 0.0195(2) 0.0183(16) Uani 1 1 d . . .
C1 C 0.65396(19) -0.16725(19) 0.00086(18) 0.0177(16) Uani 1 1 d . . .
C2 C 0.6740(2) -0.07203(19) 0.0810(2) 0.0228(17) Uani 1 1 d . . .
N2 N 0.6991(3) -0.1620(3) -0.0230(3) 0.078(4) Uani 1 1 d . U .
N10 N 0.6987(3) -0.0513(3) 0.0831(3) 0.074(4) Uani 1 1 d . U .
H2A H 0.6964 -0.0336 0.0937 0.088 Uiso 1 1 calc R U .
H2B H 0.7168 -0.0557 0.0739 0.088 Uiso 1 1 calc R U .
N5 N 0.6301(3) -0.1655(3) 0.0236(4) 0.079(4) Uani 1 1 d . U .
H13B H 0.6323 -0.1530 0.0400 0.095 Uiso 1 1 calc R U .
H13C H 0.6129 -0.1770 0.0215 0.095 Uiso 1 1 calc R U .
N9 N 0.64616(19) -0.06673(18) 0.0943(2) 0.0337(19) Uani 1 1 d . . .
N8 N 0.6267(3) -0.0908(3) 0.0829(3) 0.060(3) Uani 1 1 d . U .
N3 N 0.6826(3) -0.1830(3) -0.0385(3) 0.085(4) Uani 1 1 d . U .
C5 C 0.78604(18) -0.02779(18) 0.00857(18) 0.0168(15) Uani 1 1 d . . .
H14A H 0.7977 -0.0340 0.0268 0.020 Uiso 1 1 calc R U .
O3 O 0.6026(3) -0.0078(2) 0.0964(2) 0.083(4) Uani 1 1 d . . .
N7 N 0.6430(2) -0.1092(3) 0.0649(4) 0.080(5) Uani 1 1 d . . .
C8 C 0.5896(4) 0.0435(4) 0.0567(4) 0.079(6) Uani 1 1 d . . .
H13A H 0.6076 0.0307 0.0525 0.095 Uiso 1 1 calc R U .
O4 O 0.5605(4) 0.0031(4) 0.1279(3) 0.110(4) Uani 1 1 d . U .
C7 C 0.5699(5) 0.0370(4) 0.0822(4) 0.097(8) Uani 1 1 d . . .
C6 C 0.5775(4) 0.0085(4) 0.1039(4) 0.075(4) Uani 1 1 d . U .

loop_
_atom_site_aniso_label
_atom_site_aniso_U_11
_atom_site_aniso_U_22
_atom_site_aniso_U_33
_atom_site_aniso_U_23
_atom_site_aniso_U_13
_atom_site_aniso_U_12
Zn1 0.0123(5) 0.0105(5) 0.0168(5) 0.0031(3) -0.0057(3) -0.0039(3)
Zn2 0.0428(10) 0.0158(7) 0.0373(10) 0.000 0.0155(7) 0.000
O1 0.027(3) 0.019(3) 0.028(3) 0.009(2) -0.003(2) -0.011(2)
N1 0.020(3) 0.026(4) 0.015(3) 0.003(3) 0.001(3) -0.010(3)
N6 0.022(4) 0.024(4) 0.030(4) -0.005(3) 0.000(3) -0.004(3)
N4 0.017(3) 0.038(4) 0.022(4) -0.011(3) 0.007(3) -0.015(3)
C4 0.016(4) 0.016(4) 0.018(4) 0.006(3) -0.007(3) -0.005(3)
O2 0.028(3) 0.026(3) 0.025(3) 0.014(2) -0.004(2) -0.005(2)
C3 0.014(3) 0.007(3) 0.034(4) 0.005(3) -0.006(3) -0.003(3)
C1 0.019(4) 0.019(4) 0.014(3) -0.008(3) 0.002(3) -0.006(3)
C2 0.029(4) 0.014(4) 0.026(4) -0.009(3) -0.007(3) 0.001(3)
N2 0.051(6) 0.110(9) 0.072(7) -0.062(7) 0.034(5) -0.055(6)
N10 0.062(6) 0.073(6) 0.087(7) -0.055(6) 0.026(5) -0.019(5)
N5 0.051(6) 0.091(7) 0.094(7) -0.055(6) 0.019(5) -0.046(5)
N9 0.029(4) 0.019(4) 0.053(5) -0.014(3) 0.004(4) -0.011(3)
N8 0.053(4) 0.061(5) 0.066(5) -0.027(4) 0.009(4) -0.011(4)
N3 0.053(6) 0.117(9) 0.084(7) -0.076(7) 0.039(5) -0.059(6)
C5 0.014(3) 0.019(4) 0.017(4) 0.001(3) -0.006(3) -0.005(3)
O3 0.109(9) 0.064(6) 0.076(7) 0.047(5) 0.049(6) 0.066(6)
N7 0.026(5) 0.085(9) 0.128(11) -0.080(9) 0.029(6) -0.026(5)
C8 0.064(9) 0.100(12) 0.073(9) 0.045(9) 0.044(8) 0.054(9)
O4 0.118(8) 0.102(7) 0.110(7) 0.064(6) 0.066(6) 0.040(6)
C7 0.105(13) 0.089(11) 0.098(12) 0.074(10) 0.077(11) 0.073(10)
C6 0.086(7) 0.068(7) 0.072(7) 0.022(6) 0.035(6) 0.028(6)

loop_
_atom_type_symbol
_atom_type_description
_atom_type_scat_dispersion_real
_atom_type_scat_dispersion_imag
_atom_type_scat_source
C C 0.0033 0.0016 'International Tables Vol C Tables 4.2.6.8 and 6.1.1.4'
H H 0.0000 0.0000 'International Tables Vol C Tables 4.2.6.8 and 6.1.1.4'
N N 0.0061 0.0033 'International Tables Vol C Tables 4.2.6.8 and 6.1.1.4'
O O 0.0106 0.0060 'International Tables Vol C Tables 4.2.6.8 and 6.1.1.4'
Zn Zn 0.2839 1.4301 'International Tables Vol C Tables 4.2.6.8 and 6.1.1.4'

loop_
_geom_angle_atom_site_label_1
_geom_angle_atom_site_label_2
_geom_angle_atom_site_label_3
_geom_angle
_geom_angle_site_symmetry_1
_geom_angle_site_symmetry_3
O1 Zn1 N4 122.9(3) . 68_655
O1 Zn1 N6 107.6(3) . .
N4 Zn1 N6 108.0(3) 68_655 .
O1 Zn1 N1 103.3(3) . .
N4 Zn1 N1 102.8(3) 68_655 .
N6 Zn1 N1 112.0(3) . .
O3 Zn2 O3 104.1(8) . 4_655
O3 Zn2 N9 124.9(4) . 4_655
O3 Zn2 N9 102.0(4) 4_655 4_655
O3 Zn2 N9 102.0(4) . .
O3 Zn2 N9 124.9(4) 4_655 .
N9 Zn2 N9 101.3(5) 4_655 .
C3 O1 Zn1 117.5(5) . .
C1 N1 N2 105.6(7) . .
C1 N1 Zn1 136.9(6) . .
N2 N1 Zn1 116.1(6) . .
C2 N6 N7 103.1(8) . .
C2 N6 Zn1 138.0(6) . .
N7 N6 Zn1 118.3(6) . .
C1 N4 N3 103.3(7) . .
C1 N4 Zn1 138.0(6) . 82_554
N3 N4 Zn1 117.5(6) . 82_554
C5 C4 C5 121.1(7) 42 .
C5 C4 C3 120.0(7) 42 .
C5 C4 C3 118.7(7) . .
O2 C3 O1 124.7(7) . .
O2 C3 C4 120.2(7) . .
O1 C3 C4 114.8(7) . .
N1 C1 N5 124.6(8) . .
N1 C1 N4 111.5(7) . .
N5 C1 N4 123.6(8) . .
N9 C2 N6 111.9(8) . .
N9 C2 N10 122.9(8) . .
N6 C2 N10 124.3(9) . .
N3 N2 N1 108.7(8) . .
C2 N10 H2A 120.0 . .
C2 N10 H2B 120.0 . .
H2A N10 H2B 120.0 . .
C1 N5 H13B 120.0 . .
C1 N5 H13C 120.0 . .
H13B N5 H13C 120.0 . .
C2 N9 N8 104.8(8) . .
C2 N9 Zn2 140.2(6) . .
N8 N9 Zn2 115.1(7) . .
N7 N8 N9 109.3(9) . .
N2 N3 N4 110.7(9) . .
C4 C5 C4 118.9(7) 35 .
C4 C5 H14A 120.6 35 .
C4 C5 H14A 120.6 . .
C6 O3 Zn2 124.6(9) . .
N8 N7 N6 110.5(9) . .
C7 C8 C7 118.5(12) . 41_545
C7 C8 H13A 120.8 . .
C7 C8 H13A 120.8 41_545 .
C8 C7 C8 121.5(12) . 33_554
C8 C7 C6 119.3(12) . .
C8 C7 C6 119.2(11) 33_554 .
O4 C6 O3 124.4(14) . .
O4 C6 C7 119.6(13) . .
O3 C6 C7 115.9(11) . .

loop_
_geom_bond_atom_site_label_1
_geom_bond_atom_site_label_2
_geom_bond_distance
_geom_bond_site_symmetry_2
Zn1 O1 1.947(6) .
Zn1 N4 1.976(7) 68_655
Zn1 N6 1.989(8) .
Zn1 N1 1.997(7) .
Zn2 O3 1.908(9) .
Zn2 O3 1.908(9) 4_655
Zn2 N9 1.996(8) 4_655
Zn2 N9 1.996(8) .
O1 C3 1.279(9) .
N1 C1 1.313(10) .
N1 N2 1.354(12) .
N6 C2 1.345(10) .
N6 N7 1.354(11) .
N4 C1 1.341(11) .
N4 N3 1.359(11) .
N4 Zn1 1.976(7) 82_554
C4 C5 1.371(10) 42
C4 C5 1.393(10) .
C4 C3 1.525(10) .
O2 C3 1.224(10) .
C1 N5 1.366(14) .
C2 N9 1.297(12) .
C2 N10 1.334(14) .
N2 N3 1.276(13) .
N10 H2A 0.8600 .
N10 H2B 0.8600 .
N5 H13B 0.8600 .
N5 H13C 0.8600 .
N9 N8 1.366(13) .
N8 N7 1.262(15) .
C5 C4 1.371(10) 35
C5 H14A 0.9300 .
O3 C6 1.276(16) .
C8 C7 1.361(17) .
C8 C7 1.397(18) 41_545
C8 H13A 0.9300 .
O4 C6 1.239(16) .
C7 C8 1.397(18) 33_554
C7 C6 1.517(17) .
